data_4341578
loop_
_publ_author_name
'Mognon, Lorenzo'
'Benet-Buchholz, Jordi'
'Rahaman, S. M. Wahidur'
'Bo, Carles'
'Llobet, Antoni'

_publ_section_title
;
 Ru-Zn Heteropolynuclear Complexes Containing a Dinucleating Bridging
 Ligand: Synthesis, Structure, and Isomerism.
;
_journal_name_full 'Inorganic chemistry'
_journal_page_first 141113103235006
_journal_paper_doi 10.1021/ic5017559
_journal_year 2014
_chemical_formula_sum 'C56 H45 Cl4 N14 O19.5 Ru2 Zn'
_chemical_formula_weight 1635.37
_chemical_name_systematic
;
 ?
;
_space_group_IT_number 14
_space_group_name_Hall '-P 2ybc'
_symmetry_cell_setting monoclinic
_symmetry_space_group_name_Hall '-P 2ybc'
_symmetry_space_group_name_H-M 'P 1 21/c 1'
_atom_sites_solution_hydrogens mixed
_audit_creation_method SHELXL-2014
_cell_angle_alpha 90
_cell_angle_beta 113.6780(10)
_cell_angle_gamma 90
_cell_formula_units_Z 4
_cell_length_a 21.4941(6)
_cell_length_b 12.5290(3)
_cell_length_c 24.7237(7)
_cell_measurement_reflns_used 9991
_cell_measurement_temperature 100(2)
_cell_measurement_theta_max 27.65
_cell_measurement_theta_min 2.30
_cell_volume 6097.6(3)
_computing_cell_refinement 'Bruker APEX2 v2011.4-0'
_computing_data_collection 'Bruker APEX2 v2011.4-0'
_computing_data_reduction 'Bruker SAINT V7.60A'
_computing_molecular_graphics 'Bruker SHELXTL'
_computing_publication_material 'Bruker SHELXTL'
_computing_structure_refinement 'SHELXL-2012 (Sheldrick, 2012)'
_computing_structure_solution 'SHELXS-2012 (Sheldrick, 2012)'
_diffrn_ambient_temperature 100(2)
_diffrn_detector_area_resol_mean 512
_diffrn_detector_type '4K CCD area detector APEX II'
_diffrn_measured_fraction_theta_full 0.986
_diffrn_measured_fraction_theta_max 0.978
_diffrn_measurement_device_type 'Kappa 4-axis goniometer bruker-nonius'
_diffrn_measurement_method
;
 Fullsphere data collection, phi and omega scans
;
_diffrn_measurement_specimen_support 'magnetic support with MicroMount'
_diffrn_radiation_monochromator 'Multilayer Montel 200 mirrors'
_diffrn_radiation_type MoK\a
_diffrn_radiation_wavelength 0.71073
_diffrn_reflns_av_R_equivalents 0.0358
_diffrn_reflns_av_unetI/netI 0.0467
_diffrn_reflns_Laue_measured_fraction_full 0.986
_diffrn_reflns_Laue_measured_fraction_max 0.978
_diffrn_reflns_limit_h_max 26
_diffrn_reflns_limit_h_min -28
_diffrn_reflns_limit_k_max 16
_diffrn_reflns_limit_k_min -16
_diffrn_reflns_limit_l_max 32
_diffrn_reflns_limit_l_min -26
_diffrn_reflns_number 41229
_diffrn_reflns_point_group_measured_fraction_full 0.986
_diffrn_reflns_point_group_measured_fraction_max 0.978
_diffrn_reflns_theta_full 25.242
_diffrn_reflns_theta_max 28.027
_diffrn_reflns_theta_min 1.034
_diffrn_source 'Rotating anode X-ray tube'
_diffrn_source_current 70
_diffrn_source_power 50
_diffrn_source_size '0.3 mm x 0.3 mm fine focus'
_diffrn_source_type 'Bruker-Nonius FR 591'
_exptl_absorpt_coefficient_mu 1.144
_exptl_absorpt_correction_T_max 0.977
_exptl_absorpt_correction_T_min 0.865
_exptl_absorpt_correction_type empirical
_exptl_absorpt_process_details
; 
 SADABS Version 2008/1 Bruker-Nonius
 Blessing, Acta Cryst. (1995) A51 33-38
;
_exptl_crystal_colour black
_exptl_crystal_density_diffrn 1.781
_exptl_crystal_description plate
_exptl_crystal_F_000 3284
_exptl_crystal_size_max 0.30
_exptl_crystal_size_mid 0.05
_exptl_crystal_size_min 0.02
_refine_diff_density_max 2.334
_refine_diff_density_min -1.451
_refine_diff_density_rms 0.231
_refine_ls_extinction_method none
_refine_ls_goodness_of_fit_ref 1.066
_refine_ls_hydrogen_treatment noref
_refine_ls_matrix_type full
_refine_ls_number_parameters 1045
_refine_ls_number_reflns 14457
_refine_ls_number_restraints 769
_refine_ls_restrained_S_all 1.076
_refine_ls_R_factor_all 0.0824
_refine_ls_R_factor_gt 0.0519
_refine_ls_shift/su_max 0.002
_refine_ls_shift/su_mean 0.000
_refine_ls_structure_factor_coef Fsqd
_refine_ls_weighting_details 'w=1/[\s^2^(Fo^2^)+(0.1017P)^2^+7.9511P] where P=(Fo^2^+2Fc^2^)/3'
_refine_ls_weighting_scheme calc
_refine_ls_wR_factor_gt 0.1489
_refine_ls_wR_factor_ref 0.1741
_reflns_Friedel_coverage 0.000
_reflns_number_gt 10408
_reflns_number_total 14457
_reflns_threshold_expression >2sigma(I)
_cod_data_source_file ic5017559_si_002.cif
_cod_data_source_block LM117A_0m
_cod_depositor_comments
;
The following automatic conversions were performed:

'_symmetry_cell_setting' value 'Monoclinic' changed to 'monoclinic'
according to
/home/saulius/struct/COD-crude-data--automatic-downloads/rss-feeds/ACS/lib/dictionaries/cif_core.dic
dictionary named 'cif_core.dic' version 2.4.2 from 2011-04-26.

Automatic conversion script
Id: cif_fix_values 2935 2014-11-11 08:27:57Z andrius 
;
_cod_original_sg_symbol_H-M P2(1)/c
_cod_original_formula_sum 'C56 H45 Cl4 N14 O19.50 Ru2 Zn'
_cod_database_code 4341578
_shelx_space_group_comment
;
The symmetry employed for this shelxl refinement is uniquely defined
by the following loop, which should always be used as a source of
symmetry information in preference to the above space-group names.
They are only intended as comments.
;
_shelx_estimated_absorpt_t_min 0.725
_shelx_estimated_absorpt_t_max 0.977
_shelxl_version_number 2014-3

loop_
_space_group_symop_operation_xyz
'x, y, z'
'-x, y+1/2, -z+1/2'
'-x, -y, -z'
'x, -y-1/2, z-1/2'

loop_
_atom_site_label
_atom_site_type_symbol
_atom_site_fract_x
_atom_site_fract_y
_atom_site_fract_z
_atom_site_U_iso_or_equiv
_atom_site_adp_type
_atom_site_occupancy
_atom_site_site_symmetry_order
_atom_site_calc_flag
_atom_site_refinement_flags_posn
_atom_site_refinement_flags_adp
_atom_site_refinement_flags_occupancy
_atom_site_disorder_assembly
_atom_site_disorder_group
Ru1 Ru 0.26569(2) 0.33932(2) 0.54687(2) 0.02640(8) Uani 1 1 d . . . . .
Ru2 Ru 0.27544(2) 0.06287(2) 0.51077(2) 0.02470(7) Uani 1 1 d . . . . .
Zn1 Zn 0.08552(3) 0.22538(4) 0.39682(2) 0.03602(12) Uani 1 1 d D . . . .
N1 N 0.31984(19) 0.3829(3) 0.49771(17) 0.0365(8) Uani 1 1 d . . . . .
N2 N 0.35902(19) 0.3167(3) 0.60510(18) 0.0392(9) Uani 1 1 d . . . . .
N3 N 0.24717(19) 0.2974(3) 0.62026(15) 0.0327(8) Uani 1 1 d . . . . .
N4 N 0.26730(18) 0.5007(3) 0.57488(15) 0.0315(8) Uani 1 1 d . . . . .
N5 N 0.16844(17) 0.3936(3) 0.49215(14) 0.0303(8) Uani 1 1 d . . . . .
N6 N 0.11047(18) 0.3497(3) 0.45167(15) 0.0339(8) Uani 1 1 d . . . . .
N7 N -0.01418(18) 0.3012(3) 0.37318(15) 0.0375(9) Uani 1 1 d . . . . .
N8 N 0.05771(19) 0.2182(3) 0.30327(16) 0.0379(9) Uani 1 1 d . . . . .
N9 N 0.15301(18) 0.1150(3) 0.39021(15) 0.0330(8) Uani 1 1 d . . . . .
N10 N 0.19764(18) 0.0461(3) 0.42881(16) 0.0338(8) Uani 1 1 d . . . . .
N11 N 0.28696(18) -0.0984(3) 0.48816(15) 0.0319(8) Uani 1 1 d . . . . .
N12 N 0.35068(18) 0.1007(3) 0.48132(15) 0.0318(8) Uani 1 1 d . . . . .
N13 N 0.35684(16) 0.0566(2) 0.58538(14) 0.0271(7) Uani 1 1 d . . . . .
N14 N 0.23363(17) 0.0098(3) 0.56929(16) 0.0321(8) Uani 1 1 d . . . . .
O1 O 0.24718(15) 0.2039(2) 0.51249(12) 0.0313(6) Uani 1 1 d . . . . .
O2 O 0.0478(2) 0.1027(3) 0.43161(16) 0.0603(10) Uani 1 1 d D . . . .
H1O2 H 0.0361(9) 0.1272(12) 0.4580(5) 0.090 Uiso 1 1 d D U . . .
H2O2 H 0.0287(13) 0.0426(9) 0.4224(9) 0.090 Uiso 1 1 d D U . . .
C1 C 0.2938(3) 0.4087(3) 0.4400(2) 0.0455(11) Uani 1 1 d . . . . .
H1 H 0.2459 0.4115 0.4190 0.055 Uiso 1 1 calc R U . . .
C2 C 0.3347(3) 0.4310(4) 0.4106(3) 0.0596(14) Uani 1 1 d . . . . .
H2 H 0.3151 0.4492 0.3699 0.071 Uiso 1 1 calc R U . . .
C3 C 0.4034(4) 0.4269(4) 0.4401(3) 0.0743(15) Uani 1 1 d . . . . .
H3 H 0.4321 0.4428 0.4203 0.089 Uiso 1 1 calc R U . . .
C4 C 0.4308(3) 0.3993(4) 0.4989(3) 0.0639(15) Uani 1 1 d . . . . .
H4 H 0.4787 0.3963 0.5200 0.077 Uiso 1 1 calc R U . . .
C5 C 0.3880(2) 0.3757(3) 0.5278(2) 0.0455(12) Uani 1 1 d . . . . .
C6 C 0.4111(2) 0.3426(3) 0.5888(3) 0.0464(13) Uani 1 1 d . . . . .
C7 C 0.4778(3) 0.3383(4) 0.6321(3) 0.0648(19) Uani 1 1 d . . . . .
H7 H 0.5153 0.3541 0.6223 0.078 Uiso 1 1 calc R U . . .
C8 C 0.4880(3) 0.3106(4) 0.6895(3) 0.075(2) Uani 1 1 d . . . . .
H8 H 0.5332 0.3057 0.7187 0.090 Uiso 1 1 calc R U . . .
C9 C 0.4351(3) 0.2903(4) 0.7053(3) 0.0628(18) Uani 1 1 d . . . . .
H9 H 0.4432 0.2741 0.7451 0.075 Uiso 1 1 calc R U . . .
C10 C 0.3691(3) 0.2937(3) 0.6620(2) 0.0464(13) Uani 1 1 d . . . . .
C11 C 0.3054(3) 0.2797(3) 0.6698(2) 0.0434(12) Uani 1 1 d . . . . .
C12 C 0.3025(4) 0.2523(4) 0.7228(2) 0.0611(17) Uani 1 1 d . . . . .
H12 H 0.3432 0.2411 0.7569 0.073 Uiso 1 1 calc R U . . .
C13 C 0.2392(4) 0.2411(5) 0.7259(3) 0.0704(19) Uani 1 1 d . . . . .
H13 H 0.2364 0.2236 0.7623 0.084 Uiso 1 1 calc R U . . .
C14 C 0.1813(3) 0.2559(4) 0.6757(2) 0.0559(14) Uani 1 1 d . . . . .
H14 H 0.1378 0.2474 0.6766 0.067 Uiso 1 1 calc R U . . .
C15 C 0.1873(3) 0.2836(4) 0.6235(2) 0.0419(11) Uani 1 1 d . . . . .
H15 H 0.1471 0.2930 0.5888 0.050 Uiso 1 1 calc R U . . .
C16 C 0.3191(2) 0.5515(3) 0.61697(19) 0.0350(10) Uani 1 1 d . . . . .
H16 H 0.3610 0.5148 0.6356 0.042 Uiso 1 1 calc R U . . .
C17 C 0.3144(3) 0.6554(3) 0.6346(2) 0.0435(11) Uani 1 1 d . . . . .
H17 H 0.3519 0.6887 0.6650 0.052 Uiso 1 1 calc R U . . .
C18 C 0.2545(3) 0.7082(4) 0.6070(2) 0.0511(12) Uani 1 1 d . . . . .
H18 H 0.2499 0.7794 0.6181 0.061 Uiso 1 1 calc R U . . .
C19 C 0.2003(3) 0.6589(4) 0.5629(2) 0.0466(12) Uani 1 1 d . . . . .
H19 H 0.1587 0.6959 0.5430 0.056 Uiso 1 1 calc R U . . .
C20 C 0.2080(2) 0.5530(3) 0.54816(19) 0.0349(10) Uani 1 1 d . . . . .
C21 C 0.1533(2) 0.4913(3) 0.50487(18) 0.0329(9) Uani 1 1 d . . . . .
C22 C 0.0846(2) 0.5125(4) 0.4737(2) 0.0393(11) Uani 1 1 d . . . . .
H22 H 0.0602 0.5751 0.4748 0.047 Uiso 1 1 calc R U . . .
C23 C 0.0606(2) 0.4228(4) 0.44150(18) 0.0344(10) Uani 1 1 d . . . . .
C24 C -0.0093(2) 0.3949(4) 0.40010(19) 0.0368(10) Uani 1 1 d . . . . .
C25 C -0.0654(2) 0.4598(4) 0.3896(2) 0.0446(12) Uani 1 1 d . . . . .
H25 H -0.0608 0.5260 0.4096 0.054 Uiso 1 1 calc R U . . .
C26 C -0.1283(3) 0.4257(5) 0.3492(3) 0.0526(14) Uani 1 1 d . . . . .
H26 H -0.1674 0.4687 0.3409 0.063 Uiso 1 1 calc R U . . .
C27 C -0.1336(2) 0.3280(4) 0.3210(2) 0.0479(13) Uani 1 1 d . . . . .
H27 H -0.1762 0.3033 0.2931 0.058 Uiso 1 1 calc R U . . .
C28 C -0.0761(2) 0.2684(4) 0.3343(2) 0.0457(12) Uani 1 1 d . . . . .
H28 H -0.0796 0.2012 0.3155 0.055 Uiso 1 1 calc R U . . .
C29 C 0.0156(3) 0.2819(4) 0.2608(2) 0.0473(12) Uani 1 1 d . . . . .
H29 H 0.0040 0.3495 0.2715 0.057 Uiso 1 1 calc R U . . .
C30 C -0.0118(3) 0.2525(5) 0.2015(2) 0.0496(13) Uani 1 1 d . . . . .
H30 H -0.0421 0.2984 0.1721 0.060 Uiso 1 1 calc R U . . .
C31 C 0.0063(3) 0.1549(5) 0.1868(2) 0.0550(15) Uani 1 1 d . . . . .
H31 H -0.0124 0.1316 0.1468 0.066 Uiso 1 1 calc R U . . .
C32 C 0.0515(3) 0.0912(4) 0.2300(2) 0.0482(13) Uani 1 1 d . . . . .
H32 H 0.0650 0.0242 0.2203 0.058 Uiso 1 1 calc R U . . .
C33 C 0.0770(2) 0.1263(4) 0.28786(19) 0.0369(10) Uani 1 1 d . . . . .
C34 C 0.1262(2) 0.0666(4) 0.33701(18) 0.0341(10) Uani 1 1 d . . . . .
C35 C 0.1534(2) -0.0350(4) 0.3410(2) 0.0432(11) Uani 1 1 d . . . . .
H35 H 0.1438 -0.0864 0.3105 0.052 Uiso 1 1 calc R U . . .
C36 C 0.1969(2) -0.0443(3) 0.3991(2) 0.0367(10) Uani 1 1 d . . . . .
C37 C 0.2443(2) -0.1274(3) 0.4328(2) 0.0409(11) Uani 1 1 d . . . . .
C38 C 0.2475(4) -0.2281(4) 0.4116(3) 0.071(2) Uani 1 1 d . . . . .
H38 H 0.2174 -0.2477 0.3728 0.085 Uiso 1 1 calc R U . . .
C39 C 0.2942(4) -0.2994(4) 0.4467(3) 0.080(2) Uani 1 1 d . . . . .
H39 H 0.2961 -0.3694 0.4326 0.097 Uiso 1 1 calc R U . . .
C40 C 0.3379(3) -0.2704(4) 0.5016(2) 0.0543(14) Uani 1 1 d . . . . .
H40 H 0.3715 -0.3190 0.5259 0.065 Uiso 1 1 calc R U . . .
C41 C 0.3330(2) -0.1694(3) 0.5219(2) 0.0369(10) Uani 1 1 d . . . . .
H41 H 0.3631 -0.1496 0.5607 0.044 Uiso 1 1 calc R U . . .
C42 C 0.3430(3) 0.1242(4) 0.4262(2) 0.0430(11) Uani 1 1 d . . . . .
H42 H 0.2987 0.1241 0.3955 0.052 Uiso 1 1 calc R U . . .
C43 C 0.3982(3) 0.1488(4) 0.4128(2) 0.0577(13) Uani 1 1 d . . . . .
H43 H 0.3917 0.1661 0.3735 0.069 Uiso 1 1 calc R U . . .
C44 C 0.4624(3) 0.1479(4) 0.4571(3) 0.0524(12) Uani 1 1 d . . . . .
H44 H 0.5004 0.1652 0.4485 0.063 Uiso 1 1 calc R U . . .
C45 C 0.4716(2) 0.1221(4) 0.5133(2) 0.0447(11) Uani 1 1 d . . . . .
H45 H 0.5160 0.1205 0.5438 0.054 Uiso 1 1 calc R U . . .
C46 C 0.4150(2) 0.0980(3) 0.5254(2) 0.0348(9) Uani 1 1 d . . . . .
C47 C 0.4187(2) 0.0695(3) 0.5837(2) 0.0319(9) Uani 1 1 d . . . . .
C48 C 0.4769(2) 0.0500(3) 0.6336(2) 0.0393(11) Uani 1 1 d . . . . .
H48 H 0.5204 0.0583 0.6326 0.047 Uiso 1 1 calc R U . . .
C49 C 0.4713(2) 0.0184(4) 0.6849(2) 0.0444(12) Uani 1 1 d . . . . .
H49 H 0.5111 0.0053 0.7195 0.053 Uiso 1 1 calc R U . . .
C50 C 0.4080(3) 0.0057(3) 0.6864(2) 0.0408(11) Uani 1 1 d . . . . .
H50 H 0.4040 -0.0151 0.7219 0.049 Uiso 1 1 calc R U . . .
C51 C 0.3505(2) 0.0241(3) 0.63529(19) 0.0320(9) Uani 1 1 d . . . . .
C52 C 0.2798(2) 0.0054(3) 0.6266(2) 0.0364(10) Uani 1 1 d . . . . .
C53 C 0.2597(3) -0.0175(4) 0.6718(2) 0.0474(11) Uani 1 1 d . . . . .
H53 H 0.2922 -0.0199 0.7116 0.057 Uiso 1 1 calc R U . . .
C54 C 0.1921(3) -0.0368(4) 0.6587(3) 0.0607(13) Uani 1 1 d . . . . .
H54 H 0.1773 -0.0522 0.6893 0.073 Uiso 1 1 calc R U . . .
C55 C 0.1464(3) -0.0335(4) 0.6010(3) 0.0592(14) Uani 1 1 d . . . . .
H55 H 0.0997 -0.0471 0.5914 0.071 Uiso 1 1 calc R U . . .
C56 C 0.1681(2) -0.0106(4) 0.5569(2) 0.0452(12) Uani 1 1 d . . . . .
H56 H 0.1361 -0.0091 0.5170 0.054 Uiso 1 1 calc R U . . .
Cl1B Cl 0.50427(6) 0.35065(9) 0.35136(5) 0.0391(2) Uani 1 1 d . . . . .
O1B O 0.5263(2) 0.2423(3) 0.36119(16) 0.0607(10) Uani 1 1 d . . . . .
O2B O 0.5257(2) 0.3977(3) 0.30901(15) 0.0584(10) Uani 1 1 d . . . . .
O3B O 0.53334(17) 0.4091(3) 0.40595(14) 0.0438(8) Uani 1 1 d . . . . .
O4B O 0.43233(19) 0.3524(4) 0.33016(19) 0.0760(14) Uani 1 1 d . . . . .
Cl1C Cl 0.32614(8) 0.93969(17) 0.29464(8) 0.0563(5) Uani 0.808(4) 1 d D U P A 1
O1C O 0.2688(2) 1.0032(5) 0.2909(3) 0.0923(18) Uani 0.808(4) 1 d D U P A 1
O2C O 0.3637(3) 0.9101(5) 0.35591(18) 0.0693(16) Uani 0.808(4) 1 d D U P A 1
O3C O 0.3045(3) 0.8433(4) 0.2598(2) 0.0925(19) Uani 0.808(4) 1 d D U P A 1
O4C O 0.3690(2) 1.0027(4) 0.2747(2) 0.0705(15) Uani 0.808(4) 1 d D U P A 1
Cl1Y Cl 0.3379(3) 0.9068(6) 0.3044(3) 0.092(2) Uani 0.192(4) 1 d D U P A 2
O1C' O 0.2656(4) 0.8911(15) 0.2831(8) 0.089(4) Uani 0.192(4) 1 d D U P A 2
O2C' O 0.3662(9) 0.9094(16) 0.3683(3) 0.077(4) Uani 0.192(4) 1 d D U P A 2
O3C' O 0.3688(6) 0.8209(8) 0.2851(6) 0.090(4) Uani 0.192(4) 1 d D U P A 2
O4C' O 0.3504(8) 1.0070(7) 0.2816(6) 0.086(4) Uani 0.192(4) 1 d D U P A 2
Cl1A Cl 0.1626(3) 0.5098(4) 0.3013(2) 0.0803(12) Uani 0.361(4) 1 d D U P B 1
O1A O 0.1611(5) 0.4096(5) 0.2731(4) 0.083(2) Uani 0.361(4) 1 d D U P B 1
O2A O 0.1161(6) 0.4739(9) 0.3387(4) 0.0781(19) Uani 0.361(4) 1 d D U P B 1
O3A O 0.1109(4) 0.5732(9) 0.2570(4) 0.089(2) Uani 0.361(4) 1 d D U P B 1
O4A O 0.2278(4) 0.5581(8) 0.3149(6) 0.098(2) Uani 0.361(4) 1 d D U P B 1
Cl1' Cl 0.14283(16) 0.5136(3) 0.29694(12) 0.0705(7) Uani 0.639(4) 1 d D U P B 2
O1A' O 0.1500(4) 0.5243(8) 0.3564(2) 0.0993(19) Uani 0.639(4) 1 d D U P B 2
O2A' O 0.1740(5) 0.6120(7) 0.2938(3) 0.0902(17) Uani 0.639(4) 1 d . U P B 2
O3A' O 0.0812(4) 0.5188(7) 0.2406(3) 0.0868(19) Uani 0.639(4) 1 d D U P B 2
O4A' O 0.1855(5) 0.4287(7) 0.2955(4) 0.0907(18) Uani 0.639(4) 1 d . U P B 2
Cl1D Cl 0.01491(13) 0.8125(2) 0.45945(12) 0.0485(7) Uani 0.597(4) 1 d D U P C 1
O1D O 0.0611(4) 0.8503(8) 0.4362(3) 0.099(2) Uani 0.597(4) 1 d D U P C 1
O2D O -0.0238(3) 0.7232(4) 0.4290(3) 0.0659(19) Uani 0.597(4) 1 d D U P C 1
O3D O 0.0505(4) 0.7830(7) 0.5204(2) 0.083(2) Uani 0.597(4) 1 d D U P C 1
O4D O -0.0291(4) 0.8960(5) 0.4626(4) 0.104(3) Uani 0.597(4) 1 d D U P C 1
Cl1X Cl 0.0093(2) 0.7994(4) 0.45370(19) 0.0679(13) Uani 0.403(4) 1 d D U P C 2
O1D' O 0.0738(3) 0.7853(6) 0.4502(3) 0.0481(19) Uani 0.403(4) 1 d D U P C 2
O2D' O -0.0127(5) 0.7112(7) 0.4781(5) 0.089(3) Uani 0.403(4) 1 d D U P C 2
O3D' O 0.0132(6) 0.8887(7) 0.4921(4) 0.085(3) Uani 0.403(4) 1 d D U P C 2
O4D' O -0.0451(5) 0.8167(11) 0.3970(4) 0.094(3) Uani 0.403(4) 1 d D U P C 2
O1W O 0.3352(4) 0.6318(5) 0.3074(3) 0.100(3) Uani 0.65 1 d D U P D 1
H1W1 H 0.2934(6) 0.6319(19) 0.300(2) 0.150 Uiso 0.65 1 d D U P E 1
H2W1 H 0.3468(9) 0.6965(9) 0.309(3) 0.150 Uiso 0.65 1 d D U P F 1
O1W' O 0.4043(6) 0.6914(9) 0.4045(6) 0.098(5) Uani 0.35 1 d D U P G 2
H1W' H 0.377(2) 0.6770(16) 0.3696(7) 0.148 Uiso 0.35 1 d D U P H 2
H2W' H 0.401(4) 0.7575(10) 0.4088(11) 0.148 Uiso 0.35 1 d D U P I 2
O2W O 0.0244(5) 0.4858(7) 0.1549(4) 0.093(3) Uani 0.5 1 d D U P . .
H1W2 H 0.0133(7) 0.4706(18) 0.1829(5) 0.139 Uiso 0.5 1 d D U P . .
H2W2 H 0.0530(7) 0.5354(12) 0.1666(6) 0.139 Uiso 0.5 1 d D U P . .

loop_
_atom_site_aniso_label
_atom_site_aniso_U_11
_atom_site_aniso_U_22
_atom_site_aniso_U_33
_atom_site_aniso_U_23
_atom_site_aniso_U_13
_atom_site_aniso_U_12
Ru1 0.03287(15) 0.01610(13) 0.02613(15) -0.00090(11) 0.00755(12) 0.00300(12)
Ru2 0.02660(13) 0.01752(13) 0.02767(15) -0.00262(11) 0.00848(11) 0.00207(11)
Zn1 0.0426(3) 0.0345(3) 0.0285(2) -0.0024(2) 0.01173(19) 0.0097(2)
N1 0.0483(19) 0.0168(15) 0.050(2) -0.0056(15) 0.0260(15) -0.0003(14)
N2 0.0398(19) 0.0186(15) 0.046(2) -0.0061(15) 0.0029(17) 0.0022(14)
N3 0.0495(19) 0.0186(15) 0.0267(16) 0.0000(13) 0.0119(14) -0.0011(14)
N4 0.0431(18) 0.0197(15) 0.0311(17) -0.0008(13) 0.0144(14) 0.0028(14)
N5 0.0354(16) 0.0268(16) 0.0245(16) 0.0014(13) 0.0076(13) 0.0041(14)
N6 0.0408(18) 0.0340(18) 0.0255(16) 0.0004(14) 0.0119(13) 0.0036(15)
N7 0.0371(17) 0.046(2) 0.0288(17) 0.0043(16) 0.0132(14) 0.0064(16)
N8 0.0391(18) 0.041(2) 0.0299(18) -0.0010(16) 0.0105(14) 0.0040(16)
N9 0.0371(17) 0.0317(17) 0.0279(16) -0.0018(14) 0.0107(13) 0.0093(15)
N10 0.0367(17) 0.0285(17) 0.0302(18) -0.0040(14) 0.0072(14) 0.0051(14)
N11 0.0380(17) 0.0230(16) 0.0336(17) -0.0029(14) 0.0132(14) 0.0033(14)
N12 0.0439(17) 0.0199(15) 0.0356(17) 0.0014(13) 0.0200(13) 0.0042(14)
N13 0.0316(15) 0.0186(14) 0.0278(16) -0.0037(12) 0.0084(12) 0.0007(13)
N14 0.0363(16) 0.0187(15) 0.0455(19) -0.0035(14) 0.0208(14) 0.0007(13)
O1 0.0407(14) 0.0214(13) 0.0344(14) -0.0034(11) 0.0176(11) 0.0000(11)
O2 0.082(2) 0.050(2) 0.065(2) 0.0198(17) 0.0464(16) 0.0215(18)
C1 0.077(3) 0.023(2) 0.051(2) -0.0015(18) 0.040(2) 0.002(2)
C2 0.102(4) 0.029(2) 0.071(3) -0.011(2) 0.060(2) -0.011(2)
C3 0.117(4) 0.041(3) 0.107(3) -0.029(3) 0.090(3) -0.025(3)
C4 0.058(3) 0.035(2) 0.115(4) -0.027(3) 0.052(3) -0.013(2)
C5 0.051(2) 0.0204(19) 0.070(3) -0.014(2) 0.030(2) -0.0056(18)
C6 0.037(2) 0.0179(19) 0.076(3) -0.013(2) 0.014(2) -0.0006(17)
C7 0.039(3) 0.028(2) 0.105(5) -0.012(3) 0.005(3) -0.002(2)
C8 0.047(3) 0.029(3) 0.099(5) -0.005(3) -0.023(3) 0.002(2)
C9 0.066(3) 0.029(2) 0.053(3) 0.005(2) -0.019(3) -0.013(2)
C10 0.057(3) 0.0195(19) 0.041(3) 0.0044(19) -0.003(2) -0.003(2)
C11 0.063(3) 0.0198(19) 0.033(2) 0.0012(17) 0.004(2) -0.004(2)
C12 0.104(5) 0.035(3) 0.029(3) 0.005(2) 0.011(3) -0.008(3)
C13 0.125(5) 0.047(3) 0.041(3) 0.005(2) 0.035(3) -0.007(3)
C14 0.085(3) 0.039(3) 0.056(3) 0.003(2) 0.040(2) -0.004(3)
C15 0.060(3) 0.027(2) 0.044(2) 0.0008(18) 0.0252(19) 0.002(2)
C16 0.044(2) 0.0227(19) 0.036(2) -0.0028(16) 0.0142(17) -0.0036(17)
C17 0.055(2) 0.025(2) 0.055(3) -0.0108(19) 0.027(2) -0.0118(19)
C18 0.063(3) 0.023(2) 0.077(3) -0.016(2) 0.038(2) -0.009(2)
C19 0.052(3) 0.026(2) 0.063(3) -0.003(2) 0.025(2) 0.0070(19)
C20 0.047(2) 0.0222(19) 0.039(2) 0.0052(16) 0.0199(17) 0.0077(17)
C21 0.041(2) 0.0273(19) 0.029(2) 0.0053(16) 0.0122(16) 0.0068(17)
C22 0.044(2) 0.030(2) 0.043(2) 0.0090(18) 0.0155(18) 0.0130(18)
C23 0.036(2) 0.039(2) 0.0254(19) 0.0067(17) 0.0098(15) 0.0099(18)
C24 0.041(2) 0.039(2) 0.030(2) 0.0083(18) 0.0132(16) 0.0068(19)
C25 0.045(2) 0.041(2) 0.046(3) 0.008(2) 0.016(2) 0.009(2)
C26 0.040(2) 0.057(3) 0.059(3) 0.013(3) 0.018(2) 0.012(2)
C27 0.034(2) 0.055(3) 0.050(3) 0.014(2) 0.013(2) 0.004(2)
C28 0.044(2) 0.053(3) 0.038(2) 0.004(2) 0.0142(19) 0.002(2)
C29 0.054(3) 0.049(3) 0.039(2) 0.002(2) 0.018(2) 0.011(2)
C30 0.055(3) 0.064(3) 0.028(2) 0.013(2) 0.0152(19) 0.011(2)
C31 0.067(3) 0.059(3) 0.028(2) -0.003(2) 0.007(2) -0.001(3)
C32 0.063(3) 0.044(3) 0.030(2) -0.006(2) 0.011(2) 0.003(2)
C33 0.038(2) 0.042(2) 0.032(2) -0.0019(18) 0.0159(16) -0.0034(19)
C34 0.0320(19) 0.040(2) 0.027(2) -0.0065(17) 0.0093(15) -0.0009(18)
C35 0.050(2) 0.038(2) 0.039(2) -0.0122(19) 0.0155(19) -0.002(2)
C36 0.040(2) 0.0252(19) 0.040(2) -0.0096(17) 0.0107(18) 0.0024(17)
C37 0.051(2) 0.023(2) 0.043(2) -0.0047(18) 0.013(2) 0.0024(19)
C38 0.095(5) 0.032(3) 0.056(3) -0.020(2) 0.000(3) 0.015(3)
C39 0.118(5) 0.028(2) 0.073(4) -0.011(3) 0.016(4) 0.027(3)
C40 0.076(3) 0.029(2) 0.050(3) 0.002(2) 0.017(3) 0.020(2)
C41 0.044(2) 0.0248(19) 0.039(2) 0.0040(17) 0.0137(18) 0.0110(17)
C42 0.068(3) 0.027(2) 0.041(2) 0.0033(18) 0.0278(19) 0.007(2)
C43 0.102(3) 0.034(2) 0.065(3) 0.010(2) 0.062(2) 0.014(2)
C44 0.067(3) 0.029(2) 0.082(3) 0.005(2) 0.053(2) 0.003(2)
C45 0.046(2) 0.025(2) 0.073(3) -0.005(2) 0.0357(19) -0.0016(18)
C46 0.041(2) 0.0178(17) 0.050(2) -0.0016(17) 0.0230(17) 0.0004(16)
C47 0.0271(17) 0.0201(17) 0.048(2) -0.0042(17) 0.0143(16) 0.0002(15)
C48 0.0309(19) 0.029(2) 0.052(3) -0.0100(19) 0.0096(18) -0.0008(17)
C49 0.042(2) 0.036(2) 0.040(3) -0.007(2) 0.000(2) 0.008(2)
C50 0.060(3) 0.025(2) 0.031(2) -0.0023(17) 0.0124(19) 0.006(2)
C51 0.041(2) 0.0171(17) 0.037(2) -0.0026(15) 0.0147(16) 0.0019(16)
C52 0.050(2) 0.0228(19) 0.044(2) -0.0010(17) 0.0267(17) 0.0067(17)
C53 0.071(3) 0.030(2) 0.056(3) 0.000(2) 0.041(2) -0.001(2)
C54 0.077(3) 0.044(3) 0.088(3) -0.003(3) 0.061(2) -0.001(3)
C55 0.047(2) 0.046(3) 0.102(4) 0.003(3) 0.047(2) 0.000(2)
C56 0.035(2) 0.035(2) 0.071(3) 0.002(2) 0.026(2) 0.0002(18)
Cl1B 0.0454(5) 0.0413(6) 0.0328(5) -0.0114(4) 0.0181(4) -0.0152(4)
O1B 0.106(3) 0.0330(17) 0.0518(19) -0.0070(15) 0.0407(18) -0.0099(19)
O2B 0.067(2) 0.070(2) 0.0399(18) 0.0109(17) 0.0234(15) -0.0125(19)
O3B 0.0445(17) 0.0419(17) 0.0352(16) -0.0148(14) 0.0059(13) 0.0006(14)
O4B 0.045(2) 0.119(4) 0.059(2) -0.039(2) 0.0151(17) -0.024(2)
Cl1C 0.0378(7) 0.0742(12) 0.0520(9) -0.0051(8) 0.0131(6) -0.0125(8)
O1C 0.059(3) 0.134(5) 0.089(3) 0.019(3) 0.035(2) 0.020(3)
O2C 0.069(3) 0.082(3) 0.044(2) -0.002(2) 0.009(2) -0.013(3)
O3C 0.097(4) 0.099(4) 0.063(3) -0.022(3) 0.013(3) -0.041(3)
O4C 0.046(2) 0.095(4) 0.071(3) 0.022(3) 0.024(2) -0.002(2)
Cl1Y 0.074(4) 0.103(4) 0.083(4) -0.004(4) 0.016(3) -0.007(3)
O1C' 0.064(5) 0.114(8) 0.079(7) -0.008(7) 0.018(5) -0.011(6)
O2C' 0.061(8) 0.083(8) 0.077(5) -0.003(6) 0.018(6) -0.004(7)
O3C' 0.078(7) 0.101(7) 0.080(7) -0.014(6) 0.020(6) -0.005(6)
O4C' 0.074(7) 0.102(6) 0.083(7) 0.013(6) 0.032(6) -0.001(6)
Cl1A 0.103(2) 0.083(2) 0.0572(17) 0.0015(17) 0.0356(15) 0.0152(19)
O1A 0.100(4) 0.085(3) 0.068(4) -0.004(3) 0.038(3) 0.017(3)
O2A 0.109(3) 0.080(4) 0.047(3) -0.002(3) 0.034(2) 0.012(4)
O3A 0.109(4) 0.083(4) 0.068(3) 0.015(3) 0.029(3) 0.013(3)
O4A 0.107(3) 0.098(4) 0.078(4) 0.003(4) 0.026(3) 0.000(3)
Cl1' 0.0955(14) 0.0697(13) 0.0572(11) 0.0089(10) 0.0422(9) 0.0257(11)
O1A' 0.129(4) 0.113(4) 0.063(2) 0.010(3) 0.046(2) 0.030(3)
O2A' 0.111(3) 0.083(3) 0.070(3) -0.005(3) 0.029(3) -0.002(3)
O3A' 0.097(3) 0.080(4) 0.073(3) 0.012(3) 0.024(3) 0.006(3)
O4A' 0.102(3) 0.088(3) 0.076(3) -0.005(3) 0.029(3) 0.032(3)
Cl1D 0.0560(12) 0.0399(11) 0.0463(12) 0.0002(10) 0.0172(9) 0.0131(10)
O1D 0.107(4) 0.136(6) 0.065(4) -0.020(4) 0.045(3) -0.031(4)
O2D 0.059(3) 0.059(3) 0.067(4) -0.010(3) 0.013(3) 0.012(3)
O3D 0.090(4) 0.103(5) 0.048(3) 0.007(3) 0.022(3) 0.006(4)
O4D 0.103(5) 0.071(4) 0.125(6) 0.000(4) 0.032(4) 0.035(4)
Cl1X 0.082(2) 0.062(2) 0.053(2) -0.0109(17) 0.0214(17) 0.0309(18)
O1D' 0.075(4) 0.026(3) 0.039(4) 0.018(3) 0.019(3) 0.015(3)
O2D' 0.085(5) 0.084(5) 0.101(6) 0.008(5) 0.041(4) 0.021(4)
O3D' 0.096(5) 0.092(5) 0.080(5) -0.030(4) 0.050(4) -0.012(5)
O4D' 0.083(5) 0.109(6) 0.078(5) 0.006(5) 0.020(4) 0.020(5)
O1W 0.170(7) 0.066(4) 0.061(4) -0.007(4) 0.043(4) -0.001(5)
O1W' 0.072(7) 0.084(9) 0.153(11) -0.001(8) 0.060(7) 0.013(7)
O2W 0.099(6) 0.079(6) 0.102(7) 0.033(5) 0.042(5) 0.020(5)

loop_
_atom_type_symbol
_atom_type_description
_atom_type_scat_dispersion_real
_atom_type_scat_dispersion_imag
_atom_type_scat_source
C C 0.0033 0.0016 'International Tables Vol C Tables 4.2.6.8 and 6.1.1.4'
H H 0.0000 0.0000 'International Tables Vol C Tables 4.2.6.8 and 6.1.1.4'
N N 0.0061 0.0033 'International Tables Vol C Tables 4.2.6.8 and 6.1.1.4'
O O 0.0106 0.0060 'International Tables Vol C Tables 4.2.6.8 and 6.1.1.4'
Cl Cl 0.1484 0.1585 'International Tables Vol C Tables 4.2.6.8 and 6.1.1.4'
Zn Zn 0.2839 1.4301 'International Tables Vol C Tables 4.2.6.8 and 6.1.1.4'
Ru Ru -1.2594 0.8363 'International Tables Vol C Tables 4.2.6.8 and 6.1.1.4'

loop_
_geom_angle_atom_site_label_1
_geom_angle_atom_site_label_2
_geom_angle_atom_site_label_3
_geom_angle
O1 Ru1 N2 99.82(13)
O1 Ru1 N1 92.29(13)
N2 Ru1 N1 79.54(17)
O1 Ru1 N3 95.01(13)
N2 Ru1 N3 79.67(17)
N1 Ru1 N3 158.85(15)
O1 Ru1 N5 91.51(13)
N2 Ru1 N5 168.66(14)
N1 Ru1 N5 100.71(14)
N3 Ru1 N5 98.91(14)
O1 Ru1 N4 169.01(13)
N2 Ru1 N4 91.17(14)
N1 Ru1 N4 90.04(14)
N3 Ru1 N4 86.56(13)
N5 Ru1 N4 77.50(13)
O1 Ru2 N13 100.96(12)
O1 Ru2 N10 88.64(13)
N13 Ru2 N10 169.87(13)
O1 Ru2 N12 95.61(13)
N13 Ru2 N12 79.25(14)
N10 Ru2 N12 96.75(15)
O1 Ru2 N14 92.92(13)
N13 Ru2 N14 78.85(14)
N10 Ru2 N14 104.10(15)
N12 Ru2 N14 157.64(13)
O1 Ru2 N11 165.88(13)
N13 Ru2 N11 93.14(13)
N10 Ru2 N11 77.24(13)
N12 Ru2 N11 86.32(14)
N14 Ru2 N11 90.42(13)
N6 Zn1 N9 125.02(14)
N6 Zn1 O2 109.85(15)
N9 Zn1 O2 86.60(15)
N6 Zn1 N8 130.46(15)
N9 Zn1 N8 77.67(14)
O2 Zn1 N8 115.39(15)
N6 Zn1 N7 79.05(15)
N9 Zn1 N7 155.88(14)
O2 Zn1 N7 85.91(15)
N8 Zn1 N7 84.93(14)
C1 N1 C5 119.7(5)
C1 N1 Ru1 126.5(3)
C5 N1 Ru1 113.6(3)
C10 N2 C6 122.8(4)
C10 N2 Ru1 118.6(4)
C6 N2 Ru1 117.6(3)
C15 N3 C11 118.8(4)
C15 N3 Ru1 127.9(3)
C11 N3 Ru1 113.2(3)
C16 N4 C20 118.5(4)
C16 N4 Ru1 127.0(3)
C20 N4 Ru1 114.4(3)
C21 N5 N6 107.8(3)
C21 N5 Ru1 114.8(3)
N6 N5 Ru1 136.4(3)
C23 N6 N5 106.6(3)
C23 N6 Zn1 115.2(3)
N5 N6 Zn1 137.1(3)
C24 N7 C28 118.7(4)
C24 N7 Zn1 112.0(3)
C28 N7 Zn1 129.2(3)
C33 N8 C29 118.8(4)
C33 N8 Zn1 111.2(3)
C29 N8 Zn1 128.9(3)
C34 N9 N10 107.7(3)
C34 N9 Zn1 109.9(3)
N10 N9 Zn1 133.9(3)
C36 N10 N9 107.5(3)
C36 N10 Ru2 116.8(3)
N9 N10 Ru2 133.9(3)
C41 N11 C37 118.7(4)
C41 N11 Ru2 126.7(3)
C37 N11 Ru2 114.5(3)
C42 N12 C46 119.1(4)
C42 N12 Ru2 127.8(3)
C46 N12 Ru2 113.1(3)
C47 N13 C51 121.5(4)
C47 N13 Ru2 118.6(3)
C51 N13 Ru2 119.2(3)
C56 N14 C52 119.2(4)
C56 N14 Ru2 127.3(3)
C52 N14 Ru2 113.3(3)
Ru1 O1 Ru2 148.76(17)
N1 C1 C2 121.8(5)
C3 C2 C1 119.7(6)
C2 C3 C4 119.3(6)
C3 C4 C5 120.0(5)
N1 C5 C4 119.5(5)
N1 C5 C6 115.6(5)
C4 C5 C6 124.8(5)
N2 C6 C7 118.1(6)
N2 C6 C5 113.4(4)
C7 C6 C5 128.5(6)
C8 C7 C6 118.8(6)
C9 C8 C7 122.0(5)
C8 C9 C10 118.8(6)
N2 C10 C9 119.4(6)
N2 C10 C11 113.0(4)
C9 C10 C11 127.6(5)
N3 C11 C12 121.0(5)
N3 C11 C10 115.3(4)
C12 C11 C10 123.7(5)
C11 C12 C13 119.5(5)
C14 C13 C12 119.0(5)
C13 C14 C15 119.0(6)
N3 C15 C14 122.7(5)
N4 C16 C17 123.1(4)
C18 C17 C16 118.1(4)
C17 C18 C19 120.4(4)
C18 C19 C20 118.6(4)
N4 C20 C19 121.2(4)
N4 C20 C21 115.4(4)
C19 C20 C21 123.3(4)
N5 C21 C22 110.4(4)
N5 C21 C20 117.3(4)
C22 C21 C20 132.2(4)
C23 C22 C21 103.7(4)
C22 C23 N6 111.5(4)
C22 C23 C24 130.1(4)
N6 C23 C24 118.4(4)
N7 C24 C25 122.2(4)
N7 C24 C23 114.1(4)
C25 C24 C23 123.7(4)
C26 C25 C24 118.4(5)
C25 C26 C27 119.5(5)
C28 C27 C26 118.4(5)
N7 C28 C27 122.7(5)
N8 C29 C30 122.3(5)
C31 C30 C29 118.0(5)
C32 C31 C30 119.8(5)
C31 C32 C33 118.8(5)
N8 C33 C32 122.2(4)
N8 C33 C34 114.3(4)
C32 C33 C34 123.5(4)
N9 C34 C35 109.9(4)
N9 C34 C33 117.7(4)
C35 C34 C33 132.4(4)
C36 C35 C34 104.1(4)
N10 C36 C35 110.8(4)
N10 C36 C37 115.8(4)
C35 C36 C37 133.3(4)
N11 C37 C38 120.8(4)
N11 C37 C36 114.8(4)
C38 C37 C36 124.5(4)
C39 C38 C37 119.7(5)
C40 C39 C38 119.9(5)
C39 C40 C41 119.1(5)
N11 C41 C40 121.8(4)
N12 C42 C43 121.6(5)
C44 C43 C42 119.2(5)
C45 C44 C43 120.3(5)
C44 C45 C46 119.2(5)
N12 C46 C45 120.5(4)
N12 C46 C47 115.5(4)
C45 C46 C47 124.0(4)
N13 C47 C48 119.9(4)
N13 C47 C46 113.3(4)
C48 C47 C46 126.7(4)
C49 C48 C47 119.3(4)
C48 C49 C50 120.5(4)
C49 C50 C51 118.8(5)
N13 C51 C50 120.0(4)
N13 C51 C52 113.1(4)
C50 C51 C52 126.8(4)
N14 C52 C53 121.1(4)
N14 C52 C51 115.0(4)
C53 C52 C51 123.9(4)
C54 C53 C52 119.3(5)
C55 C54 C53 119.2(5)
C54 C55 C56 120.1(5)
N14 C56 C55 121.2(5)
O4B Cl1B O1B 108.4(3)
O4B Cl1B O2B 110.3(3)
O1B Cl1B O2B 109.6(3)
O4B Cl1B O3B 109.7(2)
O1B Cl1B O3B 109.6(2)
O2B Cl1B O3B 109.3(2)
O1C Cl1C O4C 108.9(4)
O1C Cl1C O3C 111.2(4)
O4C Cl1C O3C 110.5(4)
O1C Cl1C O2C 108.2(4)
O4C Cl1C O2C 109.5(3)
O3C Cl1C O2C 108.6(4)
O1C' Cl1Y O3C' 110.5(9)
O1C' Cl1Y O4C' 108.6(9)
O3C' Cl1Y O4C' 109.6(8)
O1C' Cl1Y O2C' 108.7(9)
O3C' Cl1Y O2C' 109.2(9)
O4C' Cl1Y O2C' 110.1(9)
O1A Cl1A O4A 108.2(6)
O1A Cl1A O3A 104.7(7)
O4A Cl1A O3A 109.0(6)
O1A Cl1A O2A 97.6(6)
O4A Cl1A O2A 136.6(8)
O3A Cl1A O2A 96.8(6)
O4A' Cl1' O2A' 109.1(6)
O4A' Cl1' O1A' 107.2(5)
O2A' Cl1' O1A' 96.7(6)
O4A' Cl1' O3A' 110.6(5)
O2A' Cl1' O3A' 100.0(5)
O1A' Cl1' O3A' 130.4(6)
O1D Cl1D O2D 113.9(5)
O1D Cl1D O4D 111.4(6)
O2D Cl1D O4D 110.3(4)
O1D Cl1D O3D 110.4(4)
O2D Cl1D O3D 107.8(5)
O4D Cl1D O3D 102.4(5)
O2D' Cl1X O1D' 114.9(6)
O2D' Cl1X O4D' 104.6(7)
O1D' Cl1X O4D' 112.7(7)
O2D' Cl1X O3D' 105.3(7)
O1D' Cl1X O3D' 109.3(6)
O4D' Cl1X O3D' 109.6(7)

loop_
_geom_bond_atom_site_label_1
_geom_bond_atom_site_label_2
_geom_bond_distance
Ru1 O1 1.867(3)
Ru1 N2 1.964(4)
Ru1 N1 2.066(4)
Ru1 N3 2.075(4)
Ru1 N5 2.096(3)
Ru1 N4 2.133(3)
Ru2 O1 1.875(3)
Ru2 N13 1.969(3)
Ru2 N10 2.056(3)
Ru2 N12 2.078(4)
Ru2 N14 2.095(4)
Ru2 N11 2.137(3)
Zn1 N6 1.992(4)
Zn1 N9 2.058(3)
Zn1 O2 2.079(4)
Zn1 N8 2.146(4)
Zn1 N7 2.198(4)
N1 C1 1.346(6)
N1 C5 1.354(6)
N2 C10 1.364(7)
N2 C6 1.372(7)
N3 C15 1.333(6)
N3 C11 1.373(6)
N4 C16 1.341(5)
N4 C20 1.347(5)
N5 C21 1.336(5)
N5 N6 1.362(5)
N6 C23 1.355(5)
N7 C24 1.332(6)
N7 C28 1.355(6)
N8 C33 1.330(6)
N8 C29 1.340(6)
N9 C34 1.349(5)
N9 N10 1.357(5)
N10 C36 1.346(5)
N11 C41 1.343(5)
N11 C37 1.356(6)
N12 C42 1.338(6)
N12 C46 1.375(5)
N13 C47 1.356(5)
N13 C51 1.358(6)
N14 C56 1.339(6)
N14 C52 1.366(6)
C1 C2 1.376(8)
C2 C3 1.360(9)
C3 C4 1.375(9)
C4 C5 1.403(8)
C5 C6 1.447(8)
C6 C7 1.405(7)
C7 C8 1.391(11)
C8 C9 1.367(10)
C9 C10 1.394(7)
C10 C11 1.468(8)
C11 C12 1.380(8)
C12 C13 1.400(10)
C13 C14 1.373(8)
C14 C15 1.391(7)
C16 C17 1.389(6)
C17 C18 1.363(7)
C18 C19 1.380(7)
C19 C20 1.404(6)
C20 C21 1.453(6)
C21 C22 1.389(6)
C22 C23 1.354(6)
C23 C24 1.480(6)
C24 C25 1.391(6)
C25 C26 1.386(7)
C26 C27 1.391(8)
C27 C28 1.366(7)
C29 C30 1.392(7)
C30 C31 1.376(8)
C31 C32 1.374(7)
C32 C33 1.383(6)
C33 C34 1.458(6)
C34 C35 1.387(6)
C35 C36 1.367(6)
C36 C37 1.461(6)
C37 C38 1.378(6)
C38 C39 1.363(8)
C39 C40 1.355(8)
C40 C41 1.381(6)
C42 C43 1.388(8)
C43 C44 1.374(8)
C44 C45 1.360(8)
C45 C46 1.400(6)
C46 C47 1.454(7)
C47 C48 1.382(6)
C48 C49 1.381(8)
C49 C50 1.385(7)
C50 C51 1.387(6)
C51 C52 1.466(6)
C52 C53 1.380(7)
C53 C54 1.378(8)
C54 C55 1.369(8)
C55 C56 1.378(8)
Cl1B O4B 1.420(4)
Cl1B O1B 1.426(4)
Cl1B O2B 1.430(4)
Cl1B O3B 1.439(3)
Cl1C O1C 1.438(5)
Cl1C O4C 1.443(4)
Cl1C O3C 1.448(5)
Cl1C O2C 1.450(4)
Cl1Y O1C' 1.439(6)
Cl1Y O3C' 1.444(7)
Cl1Y O4C' 1.446(7)
Cl1Y O2C' 1.447(6)
Cl1A O1A 1.430(6)
Cl1A O4A 1.437(7)
Cl1A O3A 1.445(7)
Cl1A O2A 1.672(12)
Cl1' O4A' 1.414(9)
Cl1' O2A' 1.421(9)
Cl1' O1A' 1.422(6)
Cl1' O3A' 1.489(8)
Cl1D O1D 1.415(6)
Cl1D O2D 1.417(5)
Cl1D O4D 1.433(6)
Cl1D O3D 1.438(5)
Cl1X O2D' 1.427(7)
Cl1X O1D' 1.435(7)
Cl1X O4D' 1.435(7)
Cl1X O3D' 1.447(7)

loop_
_geom_torsion_atom_site_label_1
_geom_torsion_atom_site_label_2
_geom_torsion_atom_site_label_3
_geom_torsion_atom_site_label_4
_geom_torsion
C21 N5 N6 C23 -1.0(5)
Ru1 N5 N6 C23 166.5(3)
C21 N5 N6 Zn1 165.8(3)
Ru1 N5 N6 Zn1 -26.8(7)
C34 N9 N10 C36 -0.9(5)
Zn1 N9 N10 C36 142.6(4)
C34 N9 N10 Ru2 162.8(3)
Zn1 N9 N10 Ru2 -53.6(6)
N2 Ru1 O1 Ru2 3.3(4)
N1 Ru1 O1 Ru2 83.1(3)
N3 Ru1 O1 Ru2 -77.0(3)
N5 Ru1 O1 Ru2 -176.1(3)
N4 Ru1 O1 Ru2 -174.8(5)
N13 Ru2 O1 Ru1 11.1(4)
N10 Ru2 O1 Ru1 -165.7(3)
N12 Ru2 O1 Ru1 -69.0(3)
N14 Ru2 O1 Ru1 90.3(3)
N11 Ru2 O1 Ru1 -166.2(4)
C5 N1 C1 C2 -1.8(6)
Ru1 N1 C1 C2 -176.3(3)
N1 C1 C2 C3 0.2(7)
C1 C2 C3 C4 0.6(8)
C2 C3 C4 C5 0.1(8)
C1 N1 C5 C4 2.5(6)
Ru1 N1 C5 C4 177.7(3)
C1 N1 C5 C6 -177.1(4)
Ru1 N1 C5 C6 -1.9(5)
C3 C4 C5 N1 -1.7(7)
C3 C4 C5 C6 177.9(5)
C10 N2 C6 C7 4.2(6)
Ru1 N2 C6 C7 172.9(3)
C10 N2 C6 C5 -173.3(4)
Ru1 N2 C6 C5 -4.7(5)
N1 C5 C6 N2 4.2(5)
C4 C5 C6 N2 -175.4(4)
N1 C5 C6 C7 -173.0(4)
C4 C5 C6 C7 7.4(8)
N2 C6 C7 C8 -1.5(7)
C5 C6 C7 C8 175.6(5)
C6 C7 C8 C9 -1.7(8)
C7 C8 C9 C10 2.4(8)
C6 N2 C10 C9 -3.7(7)
Ru1 N2 C10 C9 -172.2(3)
C6 N2 C10 C11 173.8(4)
Ru1 N2 C10 C11 5.3(5)
C8 C9 C10 N2 0.3(7)
C8 C9 C10 C11 -176.8(5)
C15 N3 C11 C12 -2.6(6)
Ru1 N3 C11 C12 179.2(4)
C15 N3 C11 C10 178.3(4)
Ru1 N3 C11 C10 0.2(5)
N2 C10 C11 N3 -3.4(6)
C9 C10 C11 N3 173.9(4)
N2 C10 C11 C12 177.6(4)
C9 C10 C11 C12 -5.2(8)
N3 C11 C12 C13 0.8(7)
C10 C11 C12 C13 179.8(5)
C11 C12 C13 C14 1.2(8)
C12 C13 C14 C15 -1.2(8)
C11 N3 C15 C14 2.6(7)
Ru1 N3 C15 C14 -179.6(3)
C13 C14 C15 N3 -0.6(8)
C20 N4 C16 C17 0.4(7)
Ru1 N4 C16 C17 -176.4(4)
N4 C16 C17 C18 -1.0(8)
C16 C17 C18 C19 0.2(8)
C17 C18 C19 C20 1.3(8)
C16 N4 C20 C19 1.2(7)
Ru1 N4 C20 C19 178.3(4)
C16 N4 C20 C21 -177.4(4)
Ru1 N4 C20 C21 -0.3(5)
C18 C19 C20 N4 -2.0(8)
C18 C19 C20 C21 176.5(5)
N6 N5 C21 C22 1.2(5)
Ru1 N5 C21 C22 -169.3(3)
N6 N5 C21 C20 179.2(4)
Ru1 N5 C21 C20 8.7(5)
N4 C20 C21 N5 -5.6(6)
C19 C20 C21 N5 175.8(5)
N4 C20 C21 C22 171.9(5)
C19 C20 C21 C22 -6.7(8)
N5 C21 C22 C23 -0.9(5)
C20 C21 C22 C23 -178.5(5)
C21 C22 C23 N6 0.3(5)
C21 C22 C23 C24 178.7(5)
N5 N6 C23 C22 0.4(5)
Zn1 N6 C23 C22 -169.7(3)
N5 N6 C23 C24 -178.2(4)
Zn1 N6 C23 C24 11.7(5)
C28 N7 C24 C25 0.0(7)
Zn1 N7 C24 C25 176.8(4)
C28 N7 C24 C23 -179.9(4)
Zn1 N7 C24 C23 -3.2(5)
C22 C23 C24 N7 176.4(5)
N6 C23 C24 N7 -5.2(6)
C22 C23 C24 C25 -3.5(8)
N6 C23 C24 C25 174.9(4)
N7 C24 C25 C26 -0.7(7)
C23 C24 C25 C26 179.2(5)
C24 C25 C26 C27 0.6(8)
C25 C26 C27 C28 0.1(8)
C24 N7 C28 C27 0.8(7)
Zn1 N7 C28 C27 -175.3(4)
C26 C27 C28 N7 -0.8(8)
C33 N8 C29 C30 3.9(8)
Zn1 N8 C29 C30 -162.5(4)
N8 C29 C30 C31 -0.9(8)
C29 C30 C31 C32 -1.6(9)
C30 C31 C32 C33 1.1(9)
C29 N8 C33 C32 -4.4(7)
Zn1 N8 C33 C32 164.3(4)
C29 N8 C33 C34 176.1(4)
Zn1 N8 C33 C34 -15.2(5)
C31 C32 C33 N8 1.9(8)
C31 C32 C33 C34 -178.6(5)
N10 N9 C34 C35 0.4(5)
Zn1 N9 C34 C35 -152.6(3)
N10 N9 C34 C33 -179.4(4)
Zn1 N9 C34 C33 27.7(5)
N8 C33 C34 N9 -8.0(6)
C32 C33 C34 N9 172.5(5)
N8 C33 C34 C35 172.3(5)
C32 C33 C34 C35 -7.2(9)
N9 C34 C35 C36 0.3(6)
C33 C34 C35 C36 180.0(5)
N9 N10 C36 C35 1.2(6)
Ru2 N10 C36 C35 -165.8(3)
N9 N10 C36 C37 177.5(4)
Ru2 N10 C36 C37 10.5(6)
C34 C35 C36 N10 -0.9(6)
C34 C35 C36 C37 -176.4(5)
C41 N11 C37 C38 0.7(8)
Ru2 N11 C37 C38 178.0(5)
C41 N11 C37 C36 -178.8(4)
Ru2 N11 C37 C36 -1.5(6)
N10 C36 C37 N11 -5.7(7)
C35 C36 C37 N11 169.5(5)
N10 C36 C37 C38 174.8(6)
C35 C36 C37 C38 -9.9(10)
N11 C37 C38 C39 -0.1(10)
C36 C37 C38 C39 179.3(7)
C37 C38 C39 C40 -1.2(12)
C38 C39 C40 C41 1.9(11)
C37 N11 C41 C40 0.0(7)
Ru2 N11 C41 C40 -176.9(4)
C39 C40 C41 N11 -1.3(9)
C46 N12 C42 C43 -1.8(6)
Ru2 N12 C42 C43 179.6(3)
N12 C42 C43 C44 0.7(7)
C42 C43 C44 C45 0.6(7)
C43 C44 C45 C46 -0.8(7)
C42 N12 C46 C45 1.6(6)
Ru2 N12 C46 C45 -179.6(3)
C42 N12 C46 C47 -178.7(4)
Ru2 N12 C46 C47 0.1(4)
C44 C45 C46 N12 -0.3(6)
C44 C45 C46 C47 -180.0(4)
C51 N13 C47 C48 -0.4(6)
Ru2 N13 C47 C48 -170.4(3)
C51 N13 C47 C46 176.2(3)
Ru2 N13 C47 C46 6.2(4)
N12 C46 C47 N13 -3.9(5)
C45 C46 C47 N13 175.8(4)
N12 C46 C47 C48 172.5(4)
C45 C46 C47 C48 -7.8(7)
N13 C47 C48 C49 -0.6(6)
C46 C47 C48 C49 -176.7(4)
C47 C48 C49 C50 0.4(7)
C48 C49 C50 C51 0.8(7)
C47 N13 C51 C50 1.6(6)
Ru2 N13 C51 C50 171.6(3)
C47 N13 C51 C52 -174.6(3)
Ru2 N13 C51 C52 -4.6(4)
C49 C50 C51 N13 -1.8(6)
C49 C50 C51 C52 173.9(4)
C56 N14 C52 C53 -1.3(6)
Ru2 N14 C52 C53 173.4(3)
C56 N14 C52 C51 177.3(4)
Ru2 N14 C52 C51 -7.9(4)
N13 C51 C52 N14 8.3(5)
C50 C51 C52 N14 -167.7(4)
N13 C51 C52 C53 -173.1(4)
C50 C51 C52 C53 11.0(7)
N14 C52 C53 C54 0.4(7)
C51 C52 C53 C54 -178.1(4)
C52 C53 C54 C55 0.4(8)
C53 C54 C55 C56 -0.4(8)
C52 N14 C56 C55 1.4(7)
Ru2 N14 C56 C55 -172.5(4)
C54 C55 C56 N14 -0.6(8)
